data_7700451
loop_
_publ_author_name
'Stetsiuk, Oleh'
'Petrusenko, Svitlana R.'
'Sorace, Lorenzo'
'Lupan, Alexandru'
'Attia, Amr A. A.'
'Kokozay, Vladimir N.'
'El-Ghayoury, Abdelkrim'
'Avarvari, Narcis'

_publ_section_title
;
 Versatile coordination behaviour of the chloro-tetrazine-picolylamine
 ligand: mixed-valence binuclear Cu(i)/Cu(ii) complexes.
;
_journal_issue 31
_journal_name_full 'Dalton transactions (Cambridge, England : 2003)'
_journal_page_first 11966
_journal_page_last 11977
_journal_paper_doi 10.1039/c9dt02379h
_journal_volume 48
_journal_year 2019
_chemical_formula_moiety 'C16 H12 Cl3 Cu2 N12'
_chemical_formula_sum 'C16 H12 Cl3 Cu2 N12'
_chemical_formula_weight 605.81
_space_group_crystal_system monoclinic
_space_group_IT_number 14
_space_group_name_Hall '-P 2ybc'
_space_group_name_H-M_alt 'P 1 21/c 1'
_symmetry_space_group_name_Hall '-P 2ybc'
_symmetry_space_group_name_H-M 'P 1 21/c 1'
_atom_sites_solution_hydrogens geom
_audit_creation_method SHELXL-2016/4
_audit_update_record
;
2018-06-19 deposited with the CCDC.    2019-07-04 downloaded from the CCDC.
;
_cell_angle_alpha 90
_cell_angle_beta 104.474(2)
_cell_angle_gamma 90
_cell_formula_units_Z 4
_cell_length_a 13.5525(3)
_cell_length_b 11.4392(2)
_cell_length_c 13.7445(3)
_cell_measurement_reflns_used 5494
_cell_measurement_temperature 150.00(10)
_cell_measurement_theta_max 73.3390
_cell_measurement_theta_min 3.3210
_cell_volume 2063.18(8)
_computing_cell_refinement 'CrysAlisPro 1.171.38.41r (Rigaku OD, 2015)'
_computing_data_collection 'CrysAlisPro 1.171.38.41r (Rigaku OD, 2015)'
_computing_data_reduction 'CrysAlisPro 1.171.38.41r (Rigaku OD, 2015)'
_computing_molecular_graphics 'DIAMOND 3.2k (Crystal Impact GbR, 2014)'
_computing_publication_material 'WinGX publication routines (Farrugia, 1999)'
_computing_structure_refinement 'SHELXL-2016/4 (Sheldrick, 2016)'
_computing_structure_solution 'SHELXL-97 (Sheldrick, 1997)'
_diffrn_ambient_temperature 150.00(10)
_diffrn_detector_area_resol_mean 5.1990
_diffrn_measured_fraction_theta_full 0.993
_diffrn_measured_fraction_theta_max 0.972
_diffrn_measurement_device_type 'SuperNova, Single source at offset, AtlasS2'
_diffrn_measurement_method '\w scans'
_diffrn_radiation_monochromator mirror
_diffrn_radiation_source 'SuperNova(Cu) micro-focus sealed X-ray Source'
_diffrn_radiation_type CuK\a
_diffrn_radiation_wavelength 1.54184
_diffrn_reflns_av_R_equivalents 0.0226
_diffrn_reflns_av_unetI/netI 0.0294
_diffrn_reflns_Laue_measured_fraction_full 0.993
_diffrn_reflns_Laue_measured_fraction_max 0.972
_diffrn_reflns_limit_h_max 16
_diffrn_reflns_limit_h_min -16
_diffrn_reflns_limit_k_max 13
_diffrn_reflns_limit_k_min -12
_diffrn_reflns_limit_l_max 16
_diffrn_reflns_limit_l_min -15
_diffrn_reflns_number 7939
_diffrn_reflns_point_group_measured_fraction_full 0.993
_diffrn_reflns_point_group_measured_fraction_max 0.972
_diffrn_reflns_theta_full 70.000
_diffrn_reflns_theta_max 73.458
_diffrn_reflns_theta_min 3.368
_exptl_absorpt_coefficient_mu 6.433
_exptl_absorpt_correction_T_max 1.00000
_exptl_absorpt_correction_T_min 0.56872
_exptl_absorpt_correction_type multi-scan
_exptl_absorpt_process_details
;
CrysAlisPro 1.171.38.41r (Rigaku Oxford Diffraction, 2015)
Empirical absorption correction using spherical harmonics,
 implemented in SCALE3 ABSPACK scaling algorithm.
;
_exptl_crystal_colour black
_exptl_crystal_density_diffrn 1.950
_exptl_crystal_description needle
_exptl_crystal_F_000 1204
_refine_diff_density_max 0.571
_refine_diff_density_min -0.550
_refine_diff_density_rms 0.074
_refine_ls_extinction_method none
_refine_ls_goodness_of_fit_ref 1.039
_refine_ls_hydrogen_treatment constr
_refine_ls_matrix_type full
_refine_ls_number_parameters 298
_refine_ls_number_reflns 4029
_refine_ls_number_restraints 0
_refine_ls_restrained_S_all 1.039
_refine_ls_R_factor_all 0.0323
_refine_ls_R_factor_gt 0.0281
_refine_ls_shift/su_max 0.001
_refine_ls_shift/su_mean 0.000
_refine_ls_structure_factor_coef Fsqd
_refine_ls_weighting_details 'w=1/[\s^2^(Fo^2^)+(0.0501P)^2^+0.5969P] where P=(Fo^2^+2Fc^2^)/3'
_refine_ls_weighting_scheme calc
_refine_ls_wR_factor_gt 0.0776
_refine_ls_wR_factor_ref 0.0799
_reflns_Friedel_coverage 0.000
_reflns_number_gt 3648
_reflns_number_total 4029
_reflns_threshold_expression 'I > 2\s(I)'
_cod_data_source_file c9dt02379h2.cif
_cod_data_source_block shelx_CCDC3
_cod_depositor_comments 'Adding full bibliography for 7700448--7700452.cif.'
_cod_database_code 7700451
_shelx_shelxl_version_number 2016/4
_shelx_space_group_comment
;
The symmetry employed for this shelxl refinement is uniquely defined
by the following loop, which should always be used as a source of
symmetry information in preference to the above space-group names.
They are only intended as comments.
;

loop_
_space_group_symop_operation_xyz
'x, y, z'
'-x, y+1/2, -z+1/2'
'-x, -y, -z'
'x, -y-1/2, z-1/2'

loop_
_atom_site_label
_atom_site_type_symbol
_atom_site_fract_x
_atom_site_fract_y
_atom_site_fract_z
_atom_site_U_iso_or_equiv
_atom_site_adp_type
_atom_site_occupancy
_atom_site_site_symmetry_order
_atom_site_calc_flag
_atom_site_refinement_flags_posn
_atom_site_refinement_flags_adp
C1 C 0.41260(17) 0.7575(2) 0.05743(16) 0.0278(4) Uani 1 1 d . .
H1 H 0.424930 0.702685 0.109020 0.033 Uiso 1 1 calc R U
C2 C 0.31830(17) 0.8101(2) 0.03001(18) 0.0313(5) Uani 1 1 d . .
H2 H 0.267803 0.791015 0.062301 0.038 Uiso 1 1 calc R U
C3 C 0.30017(16) 0.8920(2) -0.04650(17) 0.0302(5) Uani 1 1 d . .
H3 H 0.236870 0.928080 -0.066928 0.036 Uiso 1 1 calc R U
C4 C 0.37671(16) 0.91939(19) -0.09204(16) 0.0270(4) Uani 1 1 d . .
H4 H 0.366192 0.975312 -0.142708 0.032 Uiso 1 1 calc R U
C5 C 0.46982(15) 0.86264(18) -0.06149(15) 0.0217(4) Uani 1 1 d . .
C6 C 0.55466(15) 0.88897(18) -0.11044(15) 0.0227(4) Uani 1 1 d . .
H6A H 0.534462 0.866056 -0.180569 0.027 Uiso 1 1 calc R U
H6B H 0.567919 0.972389 -0.107529 0.027 Uiso 1 1 calc R U
C7 C 0.73249(15) 0.85751(17) -0.07950(15) 0.0203(4) Uani 1 1 d . .
C8 C 0.90611(16) 0.91469(19) -0.11123(15) 0.0237(4) Uani 1 1 d . .
C9 C 1.04382(17) 0.6999(2) 0.14227(16) 0.0271(4) Uani 1 1 d . .
H9 H 1.034765 0.780497 0.139141 0.032 Uiso 1 1 calc R U
C10 C 1.14139(17) 0.6562(2) 0.17108(17) 0.0312(5) Uani 1 1 d . .
H10 H 1.197082 0.705911 0.190835 0.037 Uiso 1 1 calc R U
C11 C 1.15462(17) 0.5352(2) 0.16989(18) 0.0323(5) Uani 1 1 d . .
H11 H 1.219688 0.503047 0.185075 0.039 Uiso 1 1 calc R U
C12 C 1.06955(17) 0.4640(2) 0.14580(16) 0.0286(5) Uani 1 1 d . .
H12 H 1.076882 0.383189 0.144507 0.034 Uiso 1 1 calc R U
C13 C 0.97331(16) 0.51377(19) 0.12360(14) 0.0228(4) Uani 1 1 d . .
C14 C 0.87840(16) 0.44074(18) 0.11001(16) 0.0258(4) Uani 1 1 d . .
H14A H 0.874168 0.386250 0.055038 0.031 Uiso 1 1 calc R U
H14B H 0.881379 0.395964 0.170607 0.031 Uiso 1 1 calc R U
C15 C 0.70647(16) 0.48264(17) 0.11508(14) 0.0219(4) Uani 1 1 d . .
C16 C 0.54511(16) 0.42818(19) 0.17352(15) 0.0251(4) Uani 1 1 d . .
N1 N 0.48751(13) 0.78240(15) 0.01246(13) 0.0229(4) Uani 1 1 d . .
N2 N 0.64671(13) 0.82689(15) -0.06051(13) 0.0214(3) Uani 1 1 d . .
N3 N 0.73649(14) 0.94895(16) -0.14508(13) 0.0255(4) Uani 1 1 d . .
N4 N 0.82510(14) 0.97773(16) -0.15955(13) 0.0254(4) Uani 1 1 d . .
N5 N 0.90753(13) 0.82665(15) -0.04922(13) 0.0235(4) Uani 1 1 d . .
N6 N 0.81859(13) 0.79709(15) -0.03239(13) 0.0213(3) Uani 1 1 d . .
N7 N 0.62382(13) 0.55666(15) 0.09411(12) 0.0218(3) Uani 1 1 d . .
N8 N 0.54203(13) 0.52728(15) 0.12527(13) 0.0237(4) Uani 1 1 d . .
N9 N 0.62279(15) 0.34944(15) 0.19297(14) 0.0272(4) Uani 1 1 d . .
N10 N 0.70310(14) 0.37574(15) 0.16244(13) 0.0256(4) Uani 1 1 d . .
N11 N 0.78788(13) 0.51576(15) 0.08849(13) 0.0226(4) Uani 1 1 d . .
N12 N 0.96104(13) 0.63068(16) 0.11846(13) 0.0233(4) Uani 1 1 d . .
CL1 Cl 1.02182(4) 0.95597(5) -0.13079(4) 0.03246(14) Uani 1 1 d . .
CL2 Cl 0.43963(4) 0.38980(5) 0.21467(4) 0.03062(13) Uani 1 1 d . .
CL3 Cl 0.75441(4) 0.78814(4) 0.19329(4) 0.02720(12) Uani 1 1 d . .
CU1 Cu 0.63246(2) 0.71372(3) 0.03952(2) 0.02047(9) Uani 1 1 d . .
CU2 Cu 0.81393(2) 0.67687(3) 0.06595(2) 0.02200(10) Uani 1 1 d . .

loop_
_atom_site_aniso_label
_atom_site_aniso_U_11
_atom_site_aniso_U_22
_atom_site_aniso_U_33
_atom_site_aniso_U_23
_atom_site_aniso_U_13
_atom_site_aniso_U_12
C1 0.0270(11) 0.0257(10) 0.0298(11) 0.0010(9) 0.0055(9) -0.0003(9)
C2 0.0224(11) 0.0332(11) 0.0386(12) -0.0028(10) 0.0085(10) -0.0011(9)
C3 0.0189(10) 0.0319(11) 0.0368(12) -0.0047(9) 0.0016(9) 0.0034(9)
C4 0.0215(10) 0.0249(10) 0.0310(11) 0.0000(9) 0.0000(9) 0.0025(8)
C5 0.0195(10) 0.0185(9) 0.0245(9) -0.0025(8) 0.0008(8) 0.0011(7)
C6 0.0191(9) 0.0214(9) 0.0249(9) 0.0034(8) 0.0008(8) 0.0039(8)
C7 0.0205(10) 0.0178(9) 0.0205(9) -0.0003(7) 0.0015(8) 0.0030(7)
C8 0.0219(10) 0.0259(10) 0.0226(9) -0.0004(8) 0.0045(8) 0.0001(8)
C9 0.0242(11) 0.0256(10) 0.0292(11) 0.0051(8) 0.0025(9) 0.0017(8)
C10 0.0234(11) 0.0384(13) 0.0304(11) 0.0098(10) 0.0040(9) 0.0006(9)
C11 0.0228(11) 0.0392(13) 0.0340(11) 0.0074(10) 0.0055(9) 0.0114(9)
C12 0.0289(11) 0.0276(11) 0.0286(11) 0.0020(9) 0.0057(9) 0.0102(9)
C13 0.0248(10) 0.0232(10) 0.0187(9) 0.0031(7) 0.0023(8) 0.0061(8)
C14 0.0264(11) 0.0196(10) 0.0290(10) 0.0010(8) 0.0023(9) 0.0059(8)
C15 0.0250(10) 0.0192(9) 0.0174(9) -0.0030(7) -0.0027(8) 0.0012(8)
C16 0.0276(11) 0.0221(10) 0.0240(10) -0.0046(8) 0.0034(8) -0.0053(8)
N1 0.0198(8) 0.0214(9) 0.0251(8) -0.0007(7) 0.0008(7) 0.0009(6)
N2 0.0192(8) 0.0197(8) 0.0227(8) 0.0032(6) 0.0002(7) 0.0040(6)
N3 0.0239(9) 0.0230(9) 0.0289(9) 0.0061(7) 0.0052(7) 0.0040(7)
N4 0.0245(9) 0.0253(9) 0.0261(9) 0.0033(7) 0.0059(7) 0.0022(7)
N5 0.0205(9) 0.0250(9) 0.0241(8) 0.0012(7) 0.0037(7) 0.0021(7)
N6 0.0183(8) 0.0201(8) 0.0242(8) 0.0021(7) 0.0029(7) 0.0038(6)
N7 0.0211(8) 0.0198(8) 0.0223(8) -0.0004(6) 0.0010(7) -0.0012(6)
N8 0.0227(9) 0.0215(8) 0.0240(8) -0.0027(7) 0.0005(7) -0.0038(7)
N9 0.0329(10) 0.0187(8) 0.0277(9) -0.0029(7) 0.0035(8) -0.0041(7)
N10 0.0294(9) 0.0172(8) 0.0275(9) -0.0016(7) 0.0021(7) -0.0025(7)
N11 0.0213(8) 0.0192(8) 0.0247(8) 0.0026(7) 0.0005(7) 0.0037(7)
N12 0.0228(9) 0.0217(9) 0.0236(8) 0.0033(7) 0.0023(7) 0.0037(7)
CL1 0.0227(3) 0.0434(3) 0.0311(3) 0.0064(2) 0.0064(2) -0.0019(2)
CL2 0.0312(3) 0.0263(3) 0.0348(3) -0.0029(2) 0.0090(2) -0.0079(2)
CL3 0.0254(3) 0.0262(3) 0.0264(2) -0.00681(19) -0.0003(2) 0.00187(19)
CU1 0.01776(16) 0.01835(16) 0.02295(16) 0.00277(11) 0.00068(12) 0.00207(10)
CU2 0.01834(16) 0.01827(16) 0.02708(17) 0.00474(11) 0.00139(13) 0.00371(11)

loop_
_atom_type_symbol
_atom_type_description
_atom_type_scat_dispersion_real
_atom_type_scat_dispersion_imag
_atom_type_scat_source
C C 0.0181 0.0091 'International Tables Vol C Tables 4.2.6.8 and 6.1.1.4'
H H 0.0000 0.0000 'International Tables Vol C Tables 4.2.6.8 and 6.1.1.4'
N N 0.0311 0.0180 'International Tables Vol C Tables 4.2.6.8 and 6.1.1.4'
Cl Cl 0.3639 0.7018 'International Tables Vol C Tables 4.2.6.8 and 6.1.1.4'
Cu Cu -1.9646 0.5888 'International Tables Vol C Tables 4.2.6.8 and 6.1.1.4'

loop_
_geom_angle_atom_site_label_1
_geom_angle_atom_site_label_2
_geom_angle_atom_site_label_3
_geom_angle
N1 C1 C2 122.5(2)
N1 C1 H1 118.7
C2 C1 H1 118.7
C1 C2 C3 118.7(2)
C1 C2 H2 120.7
C3 C2 H2 120.7
C4 C3 C2 119.3(2)
C4 C3 H3 120.3
C2 C3 H3 120.3
C3 C4 C5 119.2(2)
C3 C4 H4 120.4
C5 C4 H4 120.4
N1 C5 C4 121.63(19)
N1 C5 C6 117.62(17)
C4 C5 C6 120.75(19)
N2 C6 C5 110.76(16)
N2 C6 H6A 109.5
C5 C6 H6A 109.5
N2 C6 H6B 109.5
C5 C6 H6B 109.5
H6A C6 H6B 108.1
N2 C7 N6 117.83(18)
N2 C7 N3 120.93(18)
N6 C7 N3 121.24(18)
N5 C8 N4 127.53(19)
N5 C8 CL1 116.38(16)
N4 C8 CL1 116.07(16)
N12 C9 C10 122.6(2)
N12 C9 H9 118.7
C10 C9 H9 118.7
C9 C10 C11 118.3(2)
C9 C10 H10 120.9
C11 C10 H10 120.9
C12 C11 C10 119.0(2)
C12 C11 H11 120.5
C10 C11 H11 120.5
C11 C12 C13 119.5(2)
C11 C12 H12 120.2
C13 C12 H12 120.2
N12 C13 C12 121.1(2)
N12 C13 C14 116.99(18)
C12 C13 C14 121.80(19)
N11 C14 C13 110.25(17)
N11 C14 H14A 109.6
C13 C14 H14A 109.6
N11 C14 H14B 109.6
C13 C14 H14B 109.6
H14A C14 H14B 108.1
N11 C15 N7 117.68(18)
N11 C15 N10 121.07(19)
N7 C15 N10 121.25(19)
N8 C16 N9 126.7(2)
N8 C16 CL2 117.62(17)
N9 C16 CL2 115.61(16)
C1 N1 C5 118.63(18)
C1 N1 CU1 129.15(15)
C5 N1 CU1 112.21(13)
C7 N2 C6 118.62(17)
C7 N2 CU1 125.17(14)
C6 N2 CU1 115.94(13)
N4 N3 C7 118.30(17)
N3 N4 C8 117.27(17)
C8 N5 N6 116.17(17)
N5 N6 C7 119.48(17)
N5 N6 CU2 119.43(13)
C7 N6 CU2 120.94(14)
N8 N7 C15 118.57(17)
N8 N7 CU1 119.32(13)
C15 N7 CU1 121.36(14)
C16 N8 N7 117.34(18)
N10 N9 C16 117.00(18)
N9 N10 C15 118.93(18)
C15 N11 C14 119.88(17)
C15 N11 CU2 121.89(14)
C14 N11 CU2 114.65(13)
C9 N12 C13 119.14(19)
C9 N12 CU2 128.59(15)
C13 N12 CU2 112.17(14)
CU2 CL3 CU1 58.926(14)
N2 CU1 N7 155.72(7)
N2 CU1 N1 82.91(7)
N7 CU1 N1 105.83(7)
N2 CU1 CU2 86.86(5)
N7 CU1 CU2 86.50(5)
N1 CU1 CU2 167.36(5)
N2 CU1 CL3 102.24(5)
N7 CU1 CL3 94.53(5)
N1 CU1 CL3 115.09(5)
CU2 CU1 CL3 59.966(15)
N11 CU2 N6 146.48(7)
N11 CU2 N12 84.01(7)
N6 CU2 N12 103.53(7)
N11 CU2 CU1 88.31(5)
N6 CU2 CU1 88.90(5)
N12 CU2 CU1 166.62(5)
N11 CU2 CL3 106.05(5)
N6 CU2 CL3 101.69(5)
N12 CU2 CL3 110.64(5)
CU1 CU2 CL3 61.108(15)

loop_
_geom_bond_atom_site_label_1
_geom_bond_atom_site_label_2
_geom_bond_distance
C1 N1 1.344(3)
C1 C2 1.377(3)
C1 H1 0.9300
C2 C3 1.383(3)
C2 H2 0.9300
C3 C4 1.375(3)
C3 H3 0.9300
C4 C5 1.388(3)
C4 H4 0.9300
C5 N1 1.346(3)
C5 C6 1.501(3)
C6 N2 1.450(3)
C6 H6A 0.9700
C6 H6B 0.9700
C7 N2 1.302(3)
C7 N6 1.371(3)
C7 N3 1.391(3)
C8 N5 1.316(3)
C8 N4 1.342(3)
C8 CL1 1.722(2)
C9 N12 1.345(3)
C9 C10 1.376(3)
C9 H9 0.9300
C10 C11 1.395(3)
C10 H10 0.9300
C11 C12 1.383(3)
C11 H11 0.9300
C12 C13 1.386(3)
C12 H12 0.9300
C13 N12 1.347(3)
C13 C14 1.506(3)
C14 N11 1.465(3)
C14 H14A 0.9700
C14 H14B 0.9700
C15 N11 1.302(3)
C15 N7 1.376(3)
C15 N10 1.391(3)
C16 N8 1.309(3)
C16 N9 1.360(3)
C16 CL2 1.721(2)
N1 CU1 2.0614(18)
N2 CU1 1.9329(17)
N3 N4 1.307(2)
N5 N6 1.327(2)
N6 CU2 1.9404(17)
N7 N8 1.328(2)
N7 CU1 1.9618(17)
N9 N10 1.296(3)
N11 CU2 1.9163(17)
N12 CU2 2.0139(18)
CL3 CU2 2.4575(6)
CL3 CU1 2.4853(6)
CU1 CU2 2.4313(4)
